data_4331061
loop_
_publ_author_name
'Vitaly Nesterov'
'Gregor Schnakenburg'
'Arturo Espinosa'
'Rainer Streubel'

_publ_contact_author_address
;
University of Bonn
Institute of Inorganic Chemistry
Gerhard-Domagk-Strasse 1
53121 Bonn
Germany
;
_publ_contact_author_email r.streubel@uni-bonn.de
_publ_contact_author_fax '049 228 73-9616'
_publ_contact_author_name 'Streubel, Rainer'
_publ_contact_author_phone '049 228 73-5345'
_publ_section_title
;
 Synthesis and Reactions of the First Room Temperature Stable Li/Cl
 Phosphinidenoid Complex
;
_journal_name_full 'Inorganic Chemistry'
_journal_page_first 12343
_journal_page_last 12349
_journal_paper_doi 10.1021/ic301652u
_journal_volume 51
_journal_year 2012
_chemical_formula_moiety 'C27 H23 O6 P W'
_chemical_formula_sum 'C27 H23 O6 P W'
_chemical_formula_weight 658.27
_chemical_name_systematic
; 
 ? 
;
_space_group_IT_number 14
_symmetry_cell_setting monoclinic
_symmetry_space_group_name_Hall '-P 2ybc'
_symmetry_space_group_name_H-M 'P 1 21/c 1'
_atom_sites_solution_hydrogens geom
_atom_sites_solution_primary direct
_atom_sites_solution_secondary difmap
_audit_creation_method SHELXL-97
_cell_angle_alpha 90.00
_cell_angle_beta 95.0979(17)
_cell_angle_gamma 90.00
_cell_formula_units_Z 4
_cell_length_a 12.2938(3)
_cell_length_b 13.0681(4)
_cell_length_c 16.1517(4)
_cell_measurement_reflns_used 5343
_cell_measurement_temperature 123(2)
_cell_measurement_theta_max 29.13
_cell_measurement_theta_min 1.00
_cell_volume 2584.61(12)
_computing_cell_refinement 'HKL Scalepack (Otwinowski & Minor 1997)'
_computing_data_collection 'HKL Denzo and Scalepack (Otwinowski & Minor 1997)'
_computing_data_reduction 'HKL Denzo and Scalepack (Otwinowski & Minor 1997)'
_computing_molecular_graphics 'DIAMOND (Brandenburg, 1999)'
_computing_publication_material 'SHELXL97 (Sheldrick, 1997)'
_computing_structure_refinement 'SHELXL-97 (Sheldrick, 1997)'
_computing_structure_solution 'SHELXS-97 (Sheldrick, 1990)'
_diffrn_ambient_temperature 123(2)
_diffrn_detector_area_resol_mean 9
_diffrn_measured_fraction_theta_full 0.992
_diffrn_measured_fraction_theta_max 0.992
_diffrn_measurement_device '95mm CCD camera on \k-goniostat'
_diffrn_measurement_device_type 'Nonius KappaCCD'
_diffrn_measurement_method 'CCD rotation images, thick slices'
_diffrn_radiation_monochromator 'horizonally mounted graphite crystal'
_diffrn_radiation_type MoK\a
_diffrn_radiation_wavelength 0.71073
_diffrn_reflns_av_R_equivalents 0.0409
_diffrn_reflns_av_sigmaI/netI 0.0351
_diffrn_reflns_limit_h_max 15
_diffrn_reflns_limit_h_min -13
_diffrn_reflns_limit_k_max 16
_diffrn_reflns_limit_k_min -15
_diffrn_reflns_limit_l_max 20
_diffrn_reflns_limit_l_min -18
_diffrn_reflns_number 16688
_diffrn_reflns_theta_full 27.00
_diffrn_reflns_theta_max 27.00
_diffrn_reflns_theta_min 2.68
_exptl_absorpt_coefficient_mu 4.570
_exptl_absorpt_correction_T_max 0.4617
_exptl_absorpt_correction_T_min 0.1769
_exptl_absorpt_correction_type multi-scan
_exptl_absorpt_process_details
;
R.H. Blessing, Acta Cryst. (1995), A51, 33-38
;
_exptl_crystal_colour colourless
_exptl_crystal_density_diffrn 1.692
_exptl_crystal_description block
_exptl_crystal_F_000 1288
_exptl_crystal_size_max 0.58
_exptl_crystal_size_mid 0.40
_exptl_crystal_size_min 0.20
_refine_diff_density_max 1.136
_refine_diff_density_min -1.874
_refine_diff_density_rms 0.113
_refine_ls_extinction_method none
_refine_ls_goodness_of_fit_ref 1.046
_refine_ls_hydrogen_treatment mixed
_refine_ls_matrix_type full
_refine_ls_number_parameters 352
_refine_ls_number_reflns 5600
_refine_ls_number_restraints 30
_refine_ls_restrained_S_all 1.066
_refine_ls_R_factor_all 0.0283
_refine_ls_R_factor_gt 0.0236
_refine_ls_shift/su_max 0.022
_refine_ls_shift/su_mean 0.001
_refine_ls_structure_factor_coef Fsqd
_refine_ls_weighting_details 'calc w=1/[\s^2^(Fo^2^)+(0.0316P)^2^+0.0000P] where P=(Fo^2^+2Fc^2^)/3'
_refine_ls_weighting_scheme calc
_refine_ls_wR_factor_gt 0.0565
_refine_ls_wR_factor_ref 0.0581
_reflns_number_gt 4960
_reflns_number_total 5600
_reflns_threshold_expression >2sigma(I)
_cod_data_source_file ic301652u_si_002_1.cif
_cod_data_source_block 2027
_cod_original_sg_symbol_H-M 'P 21/c'
_cod_database_code 4331061

loop_
_symmetry_equiv_pos_as_xyz
'x, y, z'
'-x, y+1/2, -z+1/2'
'-x, -y, -z'
'x, -y-1/2, z-1/2'

loop_
_atom_site_label
_atom_site_type_symbol
_atom_site_fract_x
_atom_site_fract_y
_atom_site_fract_z
_atom_site_U_iso_or_equiv
_atom_site_adp_type
_atom_site_occupancy
_atom_site_symmetry_multiplicity
_atom_site_calc_flag
_atom_site_refinement_flags
_atom_site_disorder_assembly
_atom_site_disorder_group
C1 C 0.1705(2) 0.35940(19) 0.04721(15) 0.0174(5) Uani 1 1 d . . .
C2 C 0.20799(18) 0.46527(19) 0.08146(15) 0.0179(5) Uani 1 1 d . . .
C3 C 0.2153(2) 0.5491(2) 0.02858(17) 0.0236(6) Uani 1 1 d . . .
H3 H 0.1972 0.5410 -0.0295 0.028 Uiso 1 1 calc R . .
C4 C 0.2488(2) 0.6443(2) 0.06012(19) 0.0307(7) Uani 1 1 d . . .
H4 H 0.2523 0.7009 0.0235 0.037 Uiso 1 1 calc R . .
C5 C 0.2769(2) 0.6570(2) 0.1438(2) 0.0337(7) Uani 1 1 d . . .
H5 H 0.3007 0.7219 0.1649 0.040 Uiso 1 1 calc R . .
C6 C 0.2702(2) 0.5746(2) 0.19715(19) 0.0306(7) Uani 1 1 d . . .
H6 H 0.2894 0.5831 0.2550 0.037 Uiso 1 1 calc R . .
C7 C 0.2357(2) 0.4802(2) 0.16649(16) 0.0239(6) Uani 1 1 d . . .
H7 H 0.2306 0.4245 0.2038 0.029 Uiso 1 1 calc R . .
C8 C 0.1573(2) 0.35925(19) -0.04794(15) 0.0188(5) Uani 1 1 d . . .
C9 C 0.2493(2) 0.3628(2) -0.09298(16) 0.0237(6) Uani 1 1 d . . .
H9 H 0.3201 0.3644 -0.0641 0.028 Uiso 1 1 calc R . .
C10 C 0.2389(2) 0.3640(2) -0.17887(17) 0.0285(6) Uani 1 1 d . . .
H10 H 0.3023 0.3663 -0.2084 0.034 Uiso 1 1 calc R . .
C11 C 0.1359(2) 0.3618(2) -0.22237(16) 0.0293(6) Uani 1 1 d . . .
H11 H 0.1288 0.3617 -0.2814 0.035 Uiso 1 1 calc R . .
C12 C 0.0445(2) 0.3598(2) -0.17884(16) 0.0266(6) Uani 1 1 d . . .
H12 H -0.0261 0.3591 -0.2080 0.032 Uiso 1 1 calc R . .
C13 C 0.0551(2) 0.3588(2) -0.09211(16) 0.0220(6) Uani 1 1 d . . .
H13 H -0.0085 0.3577 -0.0628 0.026 Uiso 1 1 calc R . .
C14 C 0.06595(19) 0.32117(19) 0.08450(15) 0.0186(5) Uani 1 1 d . . .
C15 C 0.0120(2) 0.3783(2) 0.14117(16) 0.0217(5) Uani 1 1 d . . .
H15 H 0.0399 0.4434 0.1583 0.026 Uiso 1 1 calc R . .
C16 C -0.0816(2) 0.3419(2) 0.17312(17) 0.0265(6) Uani 1 1 d . . .
H16 H -0.1168 0.3820 0.2119 0.032 Uiso 1 1 calc R . .
C17 C -0.1241(2) 0.2476(2) 0.14887(16) 0.0267(6) Uani 1 1 d . . .
H17 H -0.1883 0.2229 0.1707 0.032 Uiso 1 1 calc R . .
C18 C -0.0725(2) 0.1896(2) 0.09276(17) 0.0263(6) Uani 1 1 d . . .
H18 H -0.1011 0.1244 0.0762 0.032 Uiso 1 1 calc R . .
C19 C 0.02140(19) 0.2261(2) 0.06021(16) 0.0221(5) Uani 1 1 d . . .
H19 H 0.0556 0.1858 0.0210 0.027 Uiso 1 1 calc R . .
C20 C 0.4622(3) 0.3687(4) 0.1496(3) 0.0218(10) Uani 0.664(7) 1 d PU A 1
H20 H 0.4133 0.3923 0.1920 0.026 Uiso 0.664(7) 1 calc PR A 1
C21 C 0.5126(4) 0.4609(4) 0.1138(3) 0.0381(13) Uani 0.664(7) 1 d PU A 1
H21A H 0.5580 0.4397 0.0699 0.057 Uiso 0.664(7) 1 calc PR A 1
H21B H 0.5581 0.4966 0.1576 0.057 Uiso 0.664(7) 1 calc PR A 1
H21C H 0.4550 0.5070 0.0904 0.057 Uiso 0.664(7) 1 calc PR A 1
C22 C 0.5434(5) 0.2957(4) 0.1905(3) 0.0411(13) Uani 0.664(7) 1 d PU A 1
H22A H 0.5050 0.2378 0.2132 0.062 Uiso 0.664(7) 1 calc PR A 1
H22B H 0.5872 0.3307 0.2356 0.062 Uiso 0.664(7) 1 calc PR A 1
H22C H 0.5913 0.2707 0.1495 0.062 Uiso 0.664(7) 1 calc PR A 1
C21S C 0.5643(8) 0.3924(9) 0.0970(7) 0.043(3) Uani 0.336(7) 1 d PU A 2
H21D H 0.5499 0.4049 0.0372 0.065 Uiso 0.336(7) 1 calc PR A 2
H21E H 0.6390 0.3667 0.1089 0.065 Uiso 0.336(7) 1 calc PR A 2
H21F H 0.5559 0.4564 0.1274 0.065 Uiso 0.336(7) 1 calc PR A 2
C22S C 0.4832(10) 0.3012(9) 0.2158(7) 0.043(3) Uani 0.336(7) 1 d PU A 2
H22D H 0.4550 0.3640 0.2392 0.065 Uiso 0.336(7) 1 calc PR A 2
H22E H 0.5583 0.2894 0.2397 0.065 Uiso 0.336(7) 1 calc PR A 2
H22F H 0.4373 0.2432 0.2291 0.065 Uiso 0.336(7) 1 calc PR A 2
C20S C 0.4818(8) 0.3116(9) 0.1250(6) 0.031(2) Uani 0.336(7) 1 d P A 2
H20S H 0.5116 0.2449 0.1068 0.037 Uiso 0.336(7) 1 calc PR A 2
C23 C 0.1908(2) 0.1119(2) -0.08852(18) 0.0249(6) Uani 1 1 d U A .
C24 C 0.1769(2) 0.0180(2) 0.07246(18) 0.0288(6) Uani 1 1 d U A .
C25 C 0.3307(2) -0.0469(2) -0.03425(17) 0.0251(6) Uani 1 1 d U A .
C26 C 0.4182(2) 0.1549(2) -0.04807(17) 0.0259(6) Uani 1 1 d U A .
C27 C 0.4054(2) 0.0525(2) 0.11522(18) 0.0264(6) Uani 1 1 d U A .
O1 O 0.39390(15) 0.32137(15) 0.08051(11) 0.0288(4) Uani 1 1 d . . .
O2 O 0.13401(18) 0.11724(18) -0.14744(13) 0.0371(5) Uani 1 1 d . . .
O3 O 0.10948(19) -0.02563(17) 0.10151(15) 0.0481(6) Uani 1 1 d . . .
O4 O 0.34804(16) -0.12518(16) -0.06338(14) 0.0368(5) Uani 1 1 d . . .
O5 O 0.48249(17) 0.19094(17) -0.08482(14) 0.0385(5) Uani 1 1 d U . .
O6 O 0.46375(17) 0.02984(17) 0.17065(13) 0.0394(5) Uani 1 1 d . . .
P1 P 0.28024(5) 0.26090(5) 0.08228(4) 0.01750(13) Uani 1 1 d . A .
H23 H 0.264(2) 0.2578(19) 0.1600(16) 0.017(7) Uiso 1 1 d . . .
W1 W 0.298511(8) 0.088105(7) 0.015123(6) 0.01900(5) Uani 1 1 d U . .

loop_
_atom_site_aniso_label
_atom_site_aniso_U_11
_atom_site_aniso_U_22
_atom_site_aniso_U_33
_atom_site_aniso_U_23
_atom_site_aniso_U_13
_atom_site_aniso_U_12
C1 0.0194(12) 0.0178(13) 0.0149(12) -0.0011(10) 0.0005(9) -0.0010(10)
C2 0.0138(11) 0.0214(13) 0.0184(13) -0.0036(10) 0.0014(9) 0.0009(10)
C3 0.0256(13) 0.0222(14) 0.0223(14) -0.0002(12) -0.0021(11) -0.0017(12)
C4 0.0301(15) 0.0219(15) 0.0388(18) 0.0006(13) -0.0041(13) -0.0015(12)
C5 0.0319(15) 0.0238(15) 0.0436(19) -0.0090(13) -0.0060(13) -0.0039(13)
C6 0.0287(15) 0.0357(17) 0.0262(16) -0.0134(13) -0.0049(12) 0.0018(13)
C7 0.0254(13) 0.0251(14) 0.0209(14) -0.0018(11) 0.0002(10) 0.0045(11)
C8 0.0239(13) 0.0185(13) 0.0141(12) -0.0021(10) 0.0014(10) 0.0015(11)
C9 0.0257(13) 0.0255(15) 0.0197(14) 0.0012(11) 0.0002(10) 0.0001(12)
C10 0.0346(15) 0.0332(16) 0.0187(14) 0.0000(12) 0.0075(11) -0.0004(13)
C11 0.0444(17) 0.0307(16) 0.0119(13) -0.0008(11) -0.0025(11) 0.0044(13)
C12 0.0320(14) 0.0253(15) 0.0205(14) -0.0042(11) -0.0078(11) 0.0063(12)
C13 0.0246(13) 0.0210(14) 0.0202(14) -0.0028(11) 0.0011(10) 0.0035(11)
C14 0.0178(11) 0.0225(13) 0.0153(12) 0.0029(10) -0.0002(9) 0.0018(10)
C15 0.0233(13) 0.0234(13) 0.0185(13) 0.0008(11) 0.0019(10) 0.0018(12)
C16 0.0242(13) 0.0339(16) 0.0224(14) 0.0008(12) 0.0064(11) 0.0054(12)
C17 0.0194(12) 0.0369(17) 0.0242(14) 0.0070(12) 0.0038(10) -0.0024(12)
C18 0.0225(13) 0.0256(15) 0.0296(16) 0.0028(12) -0.0045(11) -0.0045(12)
C19 0.0205(12) 0.0239(13) 0.0216(13) -0.0017(11) -0.0008(10) 0.0020(11)
C20 0.0203(18) 0.025(2) 0.0186(19) -0.0079(17) -0.0039(14) -0.0002(17)
C21 0.038(2) 0.044(3) 0.032(2) -0.003(2) -0.0014(18) -0.016(2)
C22 0.042(3) 0.041(3) 0.036(2) -0.012(2) -0.019(2) 0.014(2)
C21S 0.029(4) 0.054(5) 0.046(5) 0.008(4) -0.004(3) -0.006(4)
C22S 0.042(4) 0.047(5) 0.038(4) 0.001(4) -0.009(4) -0.010(4)
C20S 0.041(5) 0.030(6) 0.021(5) 0.002(4) 0.002(4) -0.006(5)
C23 0.0290(14) 0.0236(13) 0.0220(14) -0.0055(12) 0.0012(10) 0.0053(12)
C24 0.0360(15) 0.0227(14) 0.0283(15) -0.0053(12) 0.0073(12) -0.0040(12)
C25 0.0232(13) 0.0242(13) 0.0279(15) -0.0032(12) 0.0018(11) 0.0008(12)
C26 0.0263(13) 0.0256(15) 0.0258(15) -0.0012(11) 0.0024(10) 0.0019(11)
C27 0.0305(14) 0.0227(13) 0.0255(13) 0.0010(12) -0.0007(9) 0.0042(13)
O1 0.0288(10) 0.0384(12) 0.0185(10) -0.0012(8) -0.0014(8) -0.0125(9)
O2 0.0413(12) 0.0397(12) 0.0284(12) -0.0069(10) -0.0081(10) 0.0062(11)
O3 0.0551(14) 0.0380(13) 0.0552(15) -0.0058(11) 0.0272(12) -0.0116(12)
O4 0.0317(11) 0.0276(11) 0.0510(14) -0.0145(11) 0.0029(10) 0.0033(10)
O5 0.0356(11) 0.0407(13) 0.0413(13) 0.0047(10) 0.0154(9) -0.0005(10)
O6 0.0477(12) 0.0379(13) 0.0307(12) 0.0047(10) -0.0076(10) 0.0063(10)
P1 0.0195(3) 0.0193(3) 0.0136(3) -0.0004(3) 0.0009(2) 0.0006(3)
W1 0.02057(7) 0.01871(8) 0.01775(7) -0.00167(4) 0.00192(5) 0.00177(4)

loop_
_atom_type_symbol
_atom_type_description
_atom_type_scat_dispersion_real
_atom_type_scat_dispersion_imag
_atom_type_scat_source
C C 0.0033 0.0016 'International Tables Vol C Tables 4.2.6.8 and 6.1.1.4'
H H 0.0000 0.0000 'International Tables Vol C Tables 4.2.6.8 and 6.1.1.4'
O O 0.0106 0.0060 'International Tables Vol C Tables 4.2.6.8 and 6.1.1.4'
P P 0.1023 0.0942 'International Tables Vol C Tables 4.2.6.8 and 6.1.1.4'
W W -0.8490 6.8722 'International Tables Vol C Tables 4.2.6.8 and 6.1.1.4'

loop_
_geom_angle_atom_site_label_1
_geom_angle_atom_site_label_2
_geom_angle_atom_site_label_3
_geom_angle
C8 C1 C2 111.2(2)
C8 C1 C14 111.8(2)
C2 C1 C14 112.37(19)
C8 C1 P1 107.81(16)
C2 C1 P1 108.45(16)
C14 C1 P1 104.79(16)
C3 C2 C7 117.9(2)
C3 C2 C1 121.1(2)
C7 C2 C1 121.0(2)
C4 C3 C2 120.7(2)
C4 C3 H3 119.7
C2 C3 H3 119.7
C5 C4 C3 120.5(3)
C5 C4 H4 119.8
C3 C4 H4 119.8
C4 C5 C6 119.6(3)
C4 C5 H5 120.2
C6 C5 H5 120.2
C7 C6 C5 120.2(3)
C7 C6 H6 119.9
C5 C6 H6 119.9
C6 C7 C2 121.1(3)
C6 C7 H7 119.5
C2 C7 H7 119.5
C13 C8 C9 118.0(2)
C13 C8 C1 121.8(2)
C9 C8 C1 120.2(2)
C10 C9 C8 121.0(2)
C10 C9 H9 119.5
C8 C9 H9 119.5
C9 C10 C11 120.4(3)
C9 C10 H10 119.8
C11 C10 H10 119.8
C12 C11 C10 119.3(2)
C12 C11 H11 120.4
C10 C11 H11 120.4
C11 C12 C13 120.3(2)
C11 C12 H12 119.9
C13 C12 H12 119.9
C8 C13 C12 121.1(3)
C8 C13 H13 119.5
C12 C13 H13 119.5
C15 C14 C19 117.5(2)
C15 C14 C1 122.8(2)
C19 C14 C1 119.6(2)
C16 C15 C14 121.3(3)
C16 C15 H15 119.3
C14 C15 H15 119.3
C17 C16 C15 120.4(3)
C17 C16 H16 119.8
C15 C16 H16 119.8
C18 C17 C16 119.6(2)
C18 C17 H17 120.2
C16 C17 H17 120.2
C17 C18 C19 120.3(3)
C17 C18 H18 119.9
C19 C18 H18 119.9
C18 C19 C14 121.0(2)
C18 C19 H19 119.5
C14 C19 H19 119.5
O1 C20 C22 112.4(4)
O1 C20 C21 105.9(3)
C22 C20 C21 113.7(4)
O1 C20 H20 108.2
C22 C20 H20 108.2
C21 C20 H20 108.2
C20S C21S H21D 109.5
C20S C21S H21E 109.5
H21D C21S H21E 109.5
C20S C21S H21F 109.5
H21D C21S H21F 109.5
H21E C21S H21F 109.5
C20S C22S H22D 109.5
C20S C22S H22E 109.5
H22D C22S H22E 109.5
C20S C22S H22F 109.5
H22D C22S H22F 109.5
H22E C22S H22F 109.5
O1 C20S C22S 121.0(9)
O1 C20S C21S 108.4(7)
C22S C20S C21S 113.7(8)
O1 C20S H20S 103.9
C22S C20S H20S 103.9
C21S C20S H20S 103.9
O2 C23 W1 174.4(3)
O3 C24 W1 176.2(2)
O4 C25 W1 179.1(2)
O5 C26 W1 178.2(2)
O6 C27 W1 177.9(3)
C20S O1 C20 37.0(5)
C20S O1 P1 130.4(4)
C20 O1 P1 129.2(2)
O1 P1 C1 104.77(11)
O1 P1 W1 108.75(8)
C1 P1 W1 124.19(8)
O1 P1 H23 104.2(11)
C1 P1 H23 98.1(11)
W1 P1 H23 114.7(11)
C25 W1 C24 87.93(11)
C25 W1 C27 88.78(11)
C24 W1 C27 89.11(12)
C25 W1 C26 90.03(11)
C24 W1 C26 177.09(10)
C27 W1 C26 92.92(11)
C25 W1 C23 86.82(11)
C24 W1 C23 89.58(12)
C27 W1 C23 175.45(10)
C26 W1 C23 88.23(11)
C25 W1 P1 173.61(8)
C24 W1 P1 96.30(8)
C27 W1 P1 86.50(8)
C26 W1 P1 85.91(8)
C23 W1 P1 97.97(8)

loop_
_geom_bond_atom_site_label_1
_geom_bond_atom_site_label_2
_geom_bond_distance
C1 C8 1.531(3)
C1 C2 1.545(4)
C1 C14 1.550(3)
C1 P1 1.913(3)
C2 C3 1.396(4)
C2 C7 1.399(3)
C3 C4 1.394(4)
C3 H3 0.9500
C4 C5 1.374(4)
C4 H4 0.9500
C5 C6 1.387(4)
C5 H5 0.9500
C6 C7 1.382(4)
C6 H6 0.9500
C7 H7 0.9500
C8 C13 1.388(4)
C8 C9 1.400(4)
C9 C10 1.382(4)
C9 H9 0.9500
C10 C11 1.392(4)
C10 H10 0.9500
C11 C12 1.378(4)
C11 H11 0.9500
C12 C13 1.395(4)
C12 H12 0.9500
C13 H13 0.9500
C14 C15 1.394(3)
C14 C19 1.400(4)
C15 C16 1.387(4)
C15 H15 0.9500
C16 C17 1.381(4)
C16 H16 0.9500
C17 C18 1.379(4)
C17 H17 0.9500
C18 C19 1.394(4)
C18 H18 0.9500
C19 H19 0.9500
C20 O1 1.472(5)
C20 C22 1.492(7)
C20 C21 1.495(7)
C20 H20 1.0000
C21 H21A 0.9800
C21 H21B 0.9800
C21 H21C 0.9800
C22 H22A 0.9800
C22 H22B 0.9800
C22 H22C 0.9800
C21S C20S 1.558(13)
C21S H21D 0.9800
C21S H21E 0.9800
C21S H21F 0.9800
C22S C20S 1.472(14)
C22S H22D 0.9800
C22S H22E 0.9800
C22S H22F 0.9800
C20S O1 1.250(9)
C20S H20S 1.0000
C23 O2 1.131(3)
C23 W1 2.064(3)
C24 O3 1.141(3)
C24 W1 2.044(3)
C25 O4 1.154(3)
C25 W1 1.990(3)
C26 O5 1.133(3)
C26 W1 2.058(3)
C27 O6 1.135(3)
C27 W1 2.045(3)
O1 P1 1.6078(19)
P1 W1 2.5238(7)
P1 H23 1.29(2)

loop_
_geom_torsion_atom_site_label_1
_geom_torsion_atom_site_label_2
_geom_torsion_atom_site_label_3
_geom_torsion_atom_site_label_4
_geom_torsion
C8 C1 C2 C3 6.4(3)
C14 C1 C2 C3 -119.9(2)
P1 C1 C2 C3 124.8(2)
C8 C1 C2 C7 -173.6(2)
C14 C1 C2 C7 60.1(3)
P1 C1 C2 C7 -55.2(3)
C7 C2 C3 C4 -0.2(4)
C1 C2 C3 C4 179.8(2)
C2 C3 C4 C5 1.0(4)
C3 C4 C5 C6 -0.9(4)
C4 C5 C6 C7 0.1(4)
C5 C6 C7 C2 0.7(4)
C3 C2 C7 C6 -0.6(4)
C1 C2 C7 C6 179.4(2)
C2 C1 C8 C13 -106.5(3)
C14 C1 C8 C13 20.1(3)
P1 C1 C8 C13 134.7(2)
C2 C1 C8 C9 71.6(3)
C14 C1 C8 C9 -161.9(2)
P1 C1 C8 C9 -47.2(3)
C13 C8 C9 C10 -1.1(4)
C1 C8 C9 C10 -179.2(2)
C8 C9 C10 C11 0.1(4)
C9 C10 C11 C12 0.9(4)
C10 C11 C12 C13 -0.7(4)
C9 C8 C13 C12 1.2(4)
C1 C8 C13 C12 179.3(2)
C11 C12 C13 C8 -0.3(4)
C8 C1 C14 C15 -124.7(2)
C2 C1 C14 C15 1.2(3)
P1 C1 C14 C15 118.8(2)
C8 C1 C14 C19 54.4(3)
C2 C1 C14 C19 -179.7(2)
P1 C1 C14 C19 -62.2(2)
C19 C14 C15 C16 0.7(4)
C1 C14 C15 C16 179.8(2)
C14 C15 C16 C17 -0.3(4)
C15 C16 C17 C18 0.2(4)
C16 C17 C18 C19 -0.5(4)
C17 C18 C19 C14 0.9(4)
C15 C14 C19 C18 -1.0(4)
C1 C14 C19 C18 179.9(2)
C22S C20S O1 C20 59.7(10)
C21S C20S O1 C20 -74.3(9)
C22S C20S O1 P1 -44.7(14)
C21S C20S O1 P1 -178.6(5)
C22 C20 O1 C20S -19.1(7)
C21 C20 O1 C20S 105.7(8)
C22 C20 O1 P1 88.8(5)
C21 C20 O1 P1 -146.4(3)
C20S O1 P1 C1 147.9(8)
C20 O1 P1 C1 99.2(3)
C20S O1 P1 W1 -77.4(8)
C20 O1 P1 W1 -126.1(3)
C8 C1 P1 O1 85.01(17)
C2 C1 P1 O1 -35.54(18)
C14 C1 P1 O1 -155.75(15)
C8 C1 P1 W1 -40.51(19)
C2 C1 P1 W1 -161.06(12)
C14 C1 P1 W1 78.73(16)
O4 C25 W1 C24 60(18)
O4 C25 W1 C27 149(18)
O4 C25 W1 C26 -118(18)
O4 C25 W1 C23 -30(18)
O4 C25 W1 P1 -169(100)
O3 C24 W1 C25 -15(4)
O3 C24 W1 C27 -104(4)
O3 C24 W1 C26 30(6)
O3 C24 W1 C23 71(4)
O3 C24 W1 P1 169(4)
O6 C27 W1 C25 -38(7)
O6 C27 W1 C24 50(7)
O6 C27 W1 C26 -128(7)
O6 C27 W1 C23 -23(8)
O6 C27 W1 P1 147(7)
O5 C26 W1 C25 63(8)
O5 C26 W1 C24 17(9)
O5 C26 W1 C27 152(8)
O5 C26 W1 C23 -24(8)
O5 C26 W1 P1 -122(8)
O2 C23 W1 C25 1(3)
O2 C23 W1 C24 -87(3)
O2 C23 W1 C27 -13(4)
O2 C23 W1 C26 91(3)
O2 C23 W1 P1 177(3)
O1 P1 W1 C25 25.6(7)
C1 P1 W1 C25 149.4(7)
O1 P1 W1 C24 156.77(11)
C1 P1 W1 C24 -79.45(12)
O1 P1 W1 C27 68.05(11)
C1 P1 W1 C27 -168.17(12)
O1 P1 W1 C26 -25.13(11)
C1 P1 W1 C26 98.66(12)
O1 P1 W1 C23 -112.77(11)
C1 P1 W1 C23 11.02(13)
